data_2233349
loop_
_publ_author_name
'Wu, Jianzhang'
'Qiu, Junyan'
'Wu, Xiaokai'
'Yang, Shulin'
'Liu, Yonggen'

_publ_section_title
;
 (<i>E</i>)-3-(2,4-Dimethoxyphenyl)-1-(3,4,5-trimethoxyphenyl)prop-2-en-1-one
;
_journal_coeditor_code ZQ2146
_journal_issue 1
_journal_name_full 'Acta Crystallographica Section E'
_journal_page_first o154
_journal_paper_doi 10.1107/S1600536811053001
_journal_volume 68
_journal_year 2012
_chemical_formula_iupac 'C20 H22 O6'
_chemical_formula_moiety 'C20 H22 O6'
_chemical_formula_sum 'C20 H22 O6'
_chemical_formula_weight 358.38
_chemical_name_systematic
;
(<i>E</i>)-3-(2,4-Dimethoxyphenyl)-1-(3,4,5-trimethoxyphenyl)prop-2-en-1-one
;
_space_group_IT_number 14
_symmetry_cell_setting monoclinic
_symmetry_space_group_name_Hall '-P 2ybc'
_symmetry_space_group_name_H-M 'P 1 21/c 1'
_atom_sites_solution_hydrogens geom
_atom_sites_solution_primary direct
_atom_sites_solution_secondary difmap
_audit_creation_method SHELXL-97
_cell_angle_alpha 90.00
_cell_angle_beta 101.588(2)
_cell_angle_gamma 90.00
_cell_formula_units_Z 4
_cell_length_a 8.3111(11)
_cell_length_b 13.8493(17)
_cell_length_c 15.887(2)
_cell_measurement_reflns_used 2728
_cell_measurement_temperature 293(2)
_cell_measurement_theta_max 49.2
_cell_measurement_theta_min 5.2
_cell_volume 1791.4(4)
_computing_cell_refinement 'SAINT (Bruker, 2001)'
_computing_data_collection 'SMART (Bruker, 2001)'
_computing_data_reduction 'SAINT (Sheldrick, 2008)'
_computing_molecular_graphics 'SHELXTL (Sheldrick, 2008)'
_computing_publication_material 'SHELXTL (Sheldrick, 2008)'
_computing_structure_refinement 'SHELXL97 (Sheldrick, 2008)'
_computing_structure_solution 'SHELXS97 (Sheldrick, 2008)'
_diffrn_ambient_temperature 293(2)
_diffrn_measured_fraction_theta_full 0.998
_diffrn_measured_fraction_theta_max 0.998
_diffrn_measurement_device_type 'Bruker SMART CCD'
_diffrn_measurement_method 'phi and omega scans'
_diffrn_radiation_monochromator graphite
_diffrn_radiation_source 'fine-focus sealed tube'
_diffrn_radiation_type MoK\a
_diffrn_radiation_wavelength 0.71073
_diffrn_reflns_av_R_equivalents 0.0447
_diffrn_reflns_av_sigmaI/netI 0.0444
_diffrn_reflns_limit_h_max 9
_diffrn_reflns_limit_h_min -10
_diffrn_reflns_limit_k_max 15
_diffrn_reflns_limit_k_min -17
_diffrn_reflns_limit_l_max 19
_diffrn_reflns_limit_l_min -16
_diffrn_reflns_number 9663
_diffrn_reflns_theta_full 26.00
_diffrn_reflns_theta_max 26.00
_diffrn_reflns_theta_min 1.97
_exptl_absorpt_coefficient_mu 0.098
_exptl_absorpt_correction_T_max 1.000
_exptl_absorpt_correction_T_min 0.651
_exptl_absorpt_correction_type multi-scan
_exptl_absorpt_process_details '(SADABS; Bruker, 2001)'
_exptl_crystal_colour green
_exptl_crystal_density_diffrn 1.329
_exptl_crystal_density_method 'not measured'
_exptl_crystal_description prismatic
_exptl_crystal_F_000 760
_exptl_crystal_size_max 0.401
_exptl_crystal_size_mid 0.369
_exptl_crystal_size_min 0.311
_refine_diff_density_max 0.196
_refine_diff_density_min -0.189
_refine_ls_extinction_coef 0.0069(15)
_refine_ls_extinction_expression Fc^*^=kFc[1+0.001xFc^2^\l^3^/sin(2\q)]^-1/4^
_refine_ls_extinction_method 'SHELXL97 (Sheldrick, 2008)'
_refine_ls_goodness_of_fit_ref 0.969
_refine_ls_hydrogen_treatment constr
_refine_ls_matrix_type full
_refine_ls_number_parameters 241
_refine_ls_number_reflns 3512
_refine_ls_number_restraints 0
_refine_ls_restrained_S_all 0.969
_refine_ls_R_factor_all 0.0675
_refine_ls_R_factor_gt 0.0462
_refine_ls_shift/su_max 0.000
_refine_ls_shift/su_mean 0.000
_refine_ls_structure_factor_coef Fsqd
_refine_ls_weighting_details 'w=1/[\s^2^(Fo^2^)+(0.0689P)^2^] where P=(Fo^2^+2Fc^2^)/3'
_refine_ls_weighting_scheme calc
_refine_ls_wR_factor_gt 0.1164
_refine_ls_wR_factor_ref 0.1263
_reflns_number_gt 2452
_reflns_number_total 3512
_reflns_threshold_expression I>2sigma(I)
_cod_data_source_file zq2146.cif
_cod_data_source_block I
_cod_original_sg_symbol_H-M 'P 21/c'
_cod_database_code 2233349
_cod_database_fobs_code 2233349

loop_
_symmetry_equiv_pos_as_xyz
'x, y, z'
'-x, y+1/2, -z+1/2'
'-x, -y, -z'
'x, -y-1/2, z-1/2'

loop_
_atom_site_type_symbol
_atom_site_label
_atom_site_fract_x
_atom_site_fract_y
_atom_site_fract_z
_atom_site_U_iso_or_equiv
_atom_site_adp_type
_atom_site_calc_flag
_atom_site_refinement_flags
_atom_site_occupancy
_atom_site_symmetry_multiplicity
O O1 0.3078(3) 0.60842(10) -0.03257(9) 0.0969(7) Uani d . 1 1
O O2 0.45908(16) 0.73756(8) 0.24726(7) 0.0510(4) Uani d . 1 1
O O3 0.34229(18) 0.58134(9) 0.49898(7) 0.0629(4) Uani d . 1 1
O O4 0.20538(17) 0.38935(8) -0.28996(7) 0.0549(4) Uani d . 1 1
O O5 0.11723(15) 0.21987(8) -0.23292(7) 0.0487(3) Uani d . 1 1
O O6 0.07241(18) 0.19802(8) -0.07336(8) 0.0614(4) Uani d . 1 1
C C1 0.2622(3) 0.53394(12) -0.00427(11) 0.0532(5) Uani d . 1 1
C C2 0.2513(2) 0.52558(12) 0.08616(11) 0.0494(5) Uani d . 1 1
H H2 0.1994 0.4719 0.1037 0.059 Uiso calc R 1 1
C C3 0.3124(2) 0.59147(12) 0.14391(11) 0.0478(5) Uani d . 1 1
H H3 0.3597 0.6450 0.1231 0.057 Uiso calc R 1 1
C C4 0.3155(2) 0.59116(11) 0.23532(10) 0.0397(4) Uani d . 1 1
C C5 0.3969(2) 0.66447(11) 0.28813(10) 0.0395(4) Uani d . 1 1
C C6 0.4097(2) 0.66259(11) 0.37629(10) 0.0438(4) Uani d . 1 1
H H6 0.4670 0.7109 0.4104 0.053 Uiso calc R 1 1
C C7 0.3368(2) 0.58853(12) 0.41331(11) 0.0454(4) Uani d . 1 1
C C8 0.2505(2) 0.51675(12) 0.36245(12) 0.0495(5) Uani d . 1 1
H H8 0.1993 0.4677 0.3872 0.059 Uiso calc R 1 1
C C9 0.2416(2) 0.51894(11) 0.27580(11) 0.0456(5) Uani d . 1 1
H H9 0.1839 0.4703 0.2423 0.055 Uiso calc R 1 1
C C10 0.2178(2) 0.44929(11) -0.06312(10) 0.0441(5) Uani d . 1 1
C C11 0.2324(2) 0.46042(11) -0.14787(11) 0.0451(4) Uani d . 1 1
H H11 0.2675 0.5192 -0.1662 0.054 Uiso calc R 1 1
C C12 0.1956(2) 0.38529(11) -0.20524(10) 0.0428(4) Uani d . 1 1
C C13 0.1453(2) 0.29723(11) -0.17775(10) 0.0407(4) Uani d . 1 1
C C14 0.1279(2) 0.28626(11) -0.09326(11) 0.0436(4) Uani d . 1 1
C C15 0.1647(2) 0.36210(11) -0.03595(11) 0.0468(5) Uani d . 1 1
H H15 0.1538 0.3545 0.0208 0.056 Uiso calc R 1 1
C C16 0.4271(3) 0.65505(15) 0.55295(12) 0.0817(8) Uani d . 1 1
H H16A 0.5415 0.6534 0.5505 0.123 Uiso calc R 1 1
H H16B 0.4147 0.6445 0.6110 0.123 Uiso calc R 1 1
H H16C 0.3821 0.7169 0.5336 0.123 Uiso calc R 1 1
C C17 0.5458(2) 0.81254(12) 0.29860(11) 0.0517(5) Uani d . 1 1
H H17A 0.4751 0.8421 0.3321 0.078 Uiso calc R 1 1
H H17B 0.5805 0.8601 0.2621 0.078 Uiso calc R 1 1
H H17C 0.6402 0.7859 0.3363 0.078 Uiso calc R 1 1
C C18 0.2455(3) 0.47971(13) -0.32250(12) 0.0632(6) Uani d . 1 1
H H18A 0.1629 0.5263 -0.3168 0.095 Uiso calc R 1 1
H H18B 0.2508 0.4730 -0.3820 0.095 Uiso calc R 1 1
H H18C 0.3501 0.5010 -0.2907 0.095 Uiso calc R 1 1
C C19 -0.0442(2) 0.21605(14) -0.28238(13) 0.0635(6) Uani d . 1 1
H H19A -0.1204 0.2052 -0.2452 0.095 Uiso calc R 1 1
H H19B -0.0523 0.1643 -0.3232 0.095 Uiso calc R 1 1
H H19C -0.0697 0.2761 -0.3123 0.095 Uiso calc R 1 1
C C20 0.0313(3) 0.18677(15) 0.00746(13) 0.0796(7) Uani d . 1 1
H H20A 0.1280 0.1943 0.0515 0.119 Uiso calc R 1 1
H H20B -0.0141 0.1236 0.0115 0.119 Uiso calc R 1 1
H H20C -0.0483 0.2347 0.0147 0.119 Uiso calc R 1 1

loop_
_atom_site_aniso_label
_atom_site_aniso_U_11
_atom_site_aniso_U_22
_atom_site_aniso_U_33
_atom_site_aniso_U_12
_atom_site_aniso_U_13
_atom_site_aniso_U_23
O1 0.196(2) 0.0472(8) 0.0459(9) -0.0398(10) 0.0199(10) -0.0057(6)
O2 0.0720(9) 0.0430(7) 0.0373(7) -0.0161(6) 0.0091(6) -0.0008(5)
O3 0.1002(12) 0.0532(8) 0.0383(7) -0.0019(7) 0.0214(7) 0.0041(6)
O4 0.0851(10) 0.0457(7) 0.0366(7) -0.0065(6) 0.0188(6) -0.0026(5)
O5 0.0564(8) 0.0391(6) 0.0498(7) 0.0031(6) 0.0088(6) -0.0121(5)
O6 0.0974(11) 0.0389(7) 0.0520(8) -0.0099(7) 0.0252(7) -0.0010(6)
C1 0.0786(14) 0.0389(10) 0.0384(10) -0.0011(9) 0.0028(9) -0.0016(8)
C2 0.0649(13) 0.0396(9) 0.0429(10) -0.0037(9) 0.0092(9) -0.0034(8)
C3 0.0658(13) 0.0363(9) 0.0400(10) -0.0048(8) 0.0076(8) -0.0006(7)
C4 0.0486(11) 0.0334(8) 0.0364(9) 0.0030(7) 0.0067(8) -0.0017(7)
C5 0.0473(10) 0.0338(8) 0.0375(9) -0.0002(7) 0.0087(8) 0.0010(7)
C6 0.0574(12) 0.0376(9) 0.0353(9) -0.0013(8) 0.0065(8) -0.0034(7)
C7 0.0625(12) 0.0395(9) 0.0361(10) 0.0095(8) 0.0141(8) 0.0039(7)
C8 0.0659(13) 0.0354(9) 0.0514(11) -0.0025(8) 0.0217(9) 0.0041(8)
C9 0.0551(12) 0.0338(9) 0.0484(11) -0.0019(8) 0.0119(9) -0.0064(7)
C10 0.0560(12) 0.0377(9) 0.0353(9) 0.0018(8) 0.0018(8) -0.0013(7)
C11 0.0581(12) 0.0353(9) 0.0410(10) -0.0034(8) 0.0078(8) 0.0011(7)
C12 0.0520(11) 0.0412(9) 0.0354(9) 0.0038(8) 0.0094(8) -0.0016(7)
C13 0.0466(11) 0.0343(9) 0.0402(10) 0.0047(7) 0.0066(8) -0.0052(7)
C14 0.0537(11) 0.0328(9) 0.0440(10) 0.0007(8) 0.0086(8) 0.0008(7)
C15 0.0641(13) 0.0422(10) 0.0334(9) 0.0020(9) 0.0082(8) 0.0010(7)
C16 0.138(2) 0.0694(14) 0.0348(11) -0.0064(14) 0.0103(12) -0.0023(10)
C17 0.0619(13) 0.0421(10) 0.0515(11) -0.0131(9) 0.0125(9) -0.0037(8)
C18 0.0934(17) 0.0537(12) 0.0456(11) -0.0055(11) 0.0211(11) 0.0058(9)
C19 0.0649(14) 0.0589(12) 0.0627(13) -0.0058(10) 0.0032(10) -0.0159(10)
C20 0.117(2) 0.0644(14) 0.0642(14) -0.0289(14) 0.0338(13) 0.0030(11)

loop_
_atom_type_symbol
_atom_type_description
_atom_type_scat_dispersion_real
_atom_type_scat_dispersion_imag
_atom_type_scat_source
C C 0.0033 0.0016 'International Tables Vol C Tables 4.2.6.8 and 6.1.1.4'
H H 0.0000 0.0000 'International Tables Vol C Tables 4.2.6.8 and 6.1.1.4'
O O 0.0106 0.0060 'International Tables Vol C Tables 4.2.6.8 and 6.1.1.4'

loop_
_geom_angle_atom_site_label_1
_geom_angle_atom_site_label_2
_geom_angle_atom_site_label_3
_geom_angle
C5 O2 C17 117.82(13)
C7 O3 C16 117.64(15)
C12 O4 C18 117.40(13)
C13 O5 C19 113.86(13)
C14 O6 C20 117.86(14)
O1 C1 C2 121.06(15)
O1 C1 C10 119.26(16)
C2 C1 C10 119.67(15)
C3 C2 C1 122.45(17)
C3 C2 H2 118.8
C1 C2 H2 118.8
C2 C3 C4 128.42(17)
C2 C3 H3 115.8
C4 C3 H3 115.8
C9 C4 C5 116.56(15)
C9 C4 C3 122.93(14)
C5 C4 C3 120.50(15)
O2 C5 C6 122.56(14)
O2 C5 C4 115.95(14)
C6 C5 C4 121.48(15)
C7 C6 C5 119.61(15)
C7 C6 H6 120.2
C5 C6 H6 120.2
O3 C7 C6 123.55(15)
O3 C7 C8 116.18(16)
C6 C7 C8 120.26(16)
C9 C8 C7 119.28(16)
C9 C8 H8 120.4
C7 C8 H8 120.4
C8 C9 C4 122.75(16)
C8 C9 H9 118.6
C4 C9 H9 118.6
C15 C10 C11 119.75(15)
C15 C10 C1 122.81(15)
C11 C10 C1 117.44(15)
C12 C11 C10 120.55(16)
C12 C11 H11 119.7
C10 C11 H11 119.7
O4 C12 C11 124.89(16)
O4 C12 C13 115.31(14)
C11 C12 C13 119.79(16)
O5 C13 C14 119.64(14)
O5 C13 C12 120.52(15)
C14 C13 C12 119.82(14)
O6 C14 C15 124.57(16)
O6 C14 C13 115.33(14)
C15 C14 C13 120.10(15)
C14 C15 C10 119.96(16)
C14 C15 H15 120.0
C10 C15 H15 120.0
O3 C16 H16A 109.5
O3 C16 H16B 109.5
H16A C16 H16B 109.5
O3 C16 H16C 109.5
H16A C16 H16C 109.5
H16B C16 H16C 109.5
O2 C17 H17A 109.5
O2 C17 H17B 109.5
H17A C17 H17B 109.5
O2 C17 H17C 109.5
H17A C17 H17C 109.5
H17B C17 H17C 109.5
O4 C18 H18A 109.5
O4 C18 H18B 109.5
H18A C18 H18B 109.5
O4 C18 H18C 109.5
H18A C18 H18C 109.5
H18B C18 H18C 109.5
O5 C19 H19A 109.5
O5 C19 H19B 109.5
H19A C19 H19B 109.5
O5 C19 H19C 109.5
H19A C19 H19C 109.5
H19B C19 H19C 109.5
O6 C20 H20A 109.5
O6 C20 H20B 109.5
H20A C20 H20B 109.5
O6 C20 H20C 109.5
H20A C20 H20C 109.5
H20B C20 H20C 109.5

loop_
_geom_bond_atom_site_label_1
_geom_bond_atom_site_label_2
_geom_bond_distance
O1 C1 1.216(2)
O2 C5 1.3595(19)
O2 C17 1.4235(18)
O3 C7 1.3564(19)
O3 C16 1.425(2)
O4 C12 1.366(2)
O4 C18 1.419(2)
O5 C13 1.3742(18)
O5 C19 1.413(2)
O6 C14 1.3656(19)
O6 C20 1.402(2)
C1 C2 1.462(2)
C1 C10 1.499(2)
C2 C3 1.321(2)
C2 H2 0.9300
C3 C4 1.447(2)
C3 H3 0.9300
C4 C9 1.396(2)
C4 C5 1.402(2)
C5 C6 1.383(2)
C6 C7 1.381(2)
C6 H6 0.9300
C7 C8 1.387(2)
C8 C9 1.364(2)
C8 H8 0.9300
C9 H9 0.9300
C10 C15 1.384(2)
C10 C11 1.385(2)
C11 C12 1.377(2)
C11 H11 0.9300
C12 C13 1.388(2)
C13 C14 1.387(2)
C14 C15 1.383(2)
C15 H15 0.9300
C16 H16A 0.9600
C16 H16B 0.9600
C16 H16C 0.9600
C17 H17A 0.9600
C17 H17B 0.9600
C17 H17C 0.9600
C18 H18A 0.9600
C18 H18B 0.9600
C18 H18C 0.9600
C19 H19A 0.9600
C19 H19B 0.9600
C19 H19C 0.9600
C20 H20A 0.9600
C20 H20B 0.9600
C20 H20C 0.9600

loop_
_geom_hbond_atom_site_label_D
_geom_hbond_atom_site_label_H
_geom_hbond_atom_site_label_A
_geom_hbond_site_symmetry_A
_geom_hbond_distance_DH
_geom_hbond_distance_HA
_geom_hbond_distance_DA
_geom_hbond_angle_DHA
C8 H8 O6 4_566 0.93 2.65 3.562(2) 166
C18 H18B O3 1_554 0.96 2.64 3.404(2) 136
C16 H16B O2 4_576 0.96 2.68 3.389(2) 132
C16 H16C O1 4_576 0.96 2.66 3.608(3) 169
C19 H19C Cg1 3_565 0.96 2.79 3.530(2) 134

loop_
_geom_torsion_atom_site_label_1
_geom_torsion_atom_site_label_2
_geom_torsion_atom_site_label_3
_geom_torsion_atom_site_label_4
_geom_torsion
O1 C1 C2 C3 -10.4(3)
C10 C1 C2 C3 169.13(18)
C1 C2 C3 C4 -177.75(18)
C2 C3 C4 C9 -3.8(3)
C2 C3 C4 C5 175.28(19)
C17 O2 C5 C6 2.4(2)
C17 O2 C5 C4 -178.70(15)
C9 C4 C5 O2 -175.91(14)
C3 C4 C5 O2 5.0(2)
C9 C4 C5 C6 3.0(2)
C3 C4 C5 C6 -176.14(16)
O2 C5 C6 C7 176.89(15)
C4 C5 C6 C7 -1.9(3)
C16 O3 C7 C6 0.5(3)
C16 O3 C7 C8 -178.72(18)
C5 C6 C7 O3 -179.56(16)
C5 C6 C7 C8 -0.4(3)
O3 C7 C8 C9 -179.29(16)
C6 C7 C8 C9 1.5(3)
C7 C8 C9 C4 -0.3(3)
C5 C4 C9 C8 -1.9(3)
C3 C4 C9 C8 177.22(17)
O1 C1 C10 C15 -180.0(2)
C2 C1 C10 C15 0.6(3)
O1 C1 C10 C11 0.4(3)
C2 C1 C10 C11 -179.08(17)
C15 C10 C11 C12 -0.4(3)
C1 C10 C11 C12 179.24(17)
C18 O4 C12 C11 -4.6(3)
C18 O4 C12 C13 175.86(16)
C10 C11 C12 O4 179.65(16)
C10 C11 C12 C13 -0.8(3)
C19 O5 C13 C14 94.45(19)
C19 O5 C13 C12 -87.4(2)
O4 C12 C13 O5 3.3(2)
C11 C12 C13 O5 -176.24(15)
O4 C12 C13 C14 -178.56(15)
C11 C12 C13 C14 1.9(3)
C20 O6 C14 C15 7.9(3)
C20 O6 C14 C13 -171.57(17)
O5 C13 C14 O6 -4.1(2)
C12 C13 C14 O6 177.80(15)
O5 C13 C14 C15 176.41(15)
C12 C13 C14 C15 -1.7(3)
O6 C14 C15 C10 -178.97(16)
C13 C14 C15 C10 0.5(3)
C11 C10 C15 C14 0.6(3)
C1 C10 C15 C14 -179.05(17)

loop_
_cod_related_entry_id
_cod_related_entry_database
_cod_related_entry_code
1 ChemSpider 4847159
